data_2220581
loop_
_publ_author_name
'Hunter, Gerald O.'
'Zeller, Matthias'
'Leskiw, Brian D.'

_publ_section_title <i>trans</i>-Dimethanolbis(1,1,1-trifluoro-5,5-dimethylhexane-2,4-dionato)zinc(II)
_journal_coeditor_code LX2078
_journal_issue 1
_journal_name_full 'Acta Crystallographica Section E'
_journal_page_first m24
_journal_paper_doi 10.1107/S1600536808037963
_journal_volume 65
_journal_year 2009
_chemical_formula_iupac '[Zn (C8 H10 F3 O2)2 (C H4 O)2]'
_chemical_formula_moiety '2(C1 H4 O) 2(C8 H10 F3 O2) Zn'
_chemical_formula_sum 'C18 H28 F6 O6 Zn'
_chemical_formula_weight 519.79
_chemical_name_systematic
;
<i>trans</i>-Dimethanolbis(1,1,1-trifluoro-5,5-dimethylhexane-
2,4-dionato)zinc(II)
;
_space_group_IT_number 2
_symmetry_cell_setting triclinic
_symmetry_space_group_name_Hall '-P 1'
_symmetry_space_group_name_H-M 'P -1'
_atom_sites_solution_hydrogens difmap
_atom_sites_solution_primary direct
_atom_sites_solution_secondary difmap
_audit_creation_method SHELXL-97
_cell_angle_alpha 78.785(5)
_cell_angle_beta 80.542(5)
_cell_angle_gamma 88.083(5)
_cell_formula_units_Z 1
_cell_length_a 5.470(2)
_cell_length_b 8.755(3)
_cell_length_c 12.031(4)
_cell_measurement_reflns_used 1117
_cell_measurement_temperature 100(2)
_cell_measurement_theta_max 29.62
_cell_measurement_theta_min 2.37
_cell_volume 557.5(3)
_computing_cell_refinement 'APEX2 (Bruker, 2008)'
_computing_data_collection 'APEX2 (Bruker, 2008)'
_computing_data_reduction 'APEX2 (Bruker, 2008)'
_computing_molecular_graphics 'SHELXTL (Sheldrick, 2008)'
_computing_publication_material 'SHELXTL (Sheldrick, 2008)'
_computing_structure_refinement 'SHELXTL (Sheldrick, 2008)'
_computing_structure_solution 'SHELXTL (Sheldrick, 2008)'
_diffrn_ambient_temperature 100(2)
_diffrn_detector_area_resol_mean 10.0
_diffrn_measured_fraction_theta_full 0.987
_diffrn_measured_fraction_theta_max 0.987
_diffrn_measurement_device_type 'Bruker SMART APEX CCD'
_diffrn_measurement_method \w
_diffrn_radiation_monochromator graphite
_diffrn_radiation_source 'fine-focus sealed tube'
_diffrn_radiation_type MoK\a
_diffrn_radiation_wavelength 0.71073
_diffrn_reflns_av_R_equivalents 0.0440
_diffrn_reflns_av_sigmaI/netI 0.0759
_diffrn_reflns_limit_h_max 7
_diffrn_reflns_limit_h_min -7
_diffrn_reflns_limit_k_max 11
_diffrn_reflns_limit_k_min -11
_diffrn_reflns_limit_l_max 16
_diffrn_reflns_limit_l_min -15
_diffrn_reflns_number 5584
_diffrn_reflns_theta_full 28.28
_diffrn_reflns_theta_max 28.28
_diffrn_reflns_theta_min 1.75
_diffrn_standards_number 0
_exptl_absorpt_coefficient_mu 1.182
_exptl_absorpt_correction_T_max 0.943
_exptl_absorpt_correction_T_min 0.603
_exptl_absorpt_correction_type multi-scan
_exptl_absorpt_process_details '(APEX2; Bruker, 2008)'
_exptl_crystal_colour colourless
_exptl_crystal_density_diffrn 1.548
_exptl_crystal_density_method 'not measured'
_exptl_crystal_description plate
_exptl_crystal_F_000 268
_exptl_crystal_size_max 0.55
_exptl_crystal_size_mid 0.26
_exptl_crystal_size_min 0.05
_refine_diff_density_max 0.846
_refine_diff_density_min -0.966
_refine_ls_extinction_method none
_refine_ls_goodness_of_fit_ref 1.038
_refine_ls_hydrogen_treatment mixed
_refine_ls_matrix_type full
_refine_ls_number_parameters 149
_refine_ls_number_reflns 2736
_refine_ls_number_restraints 1
_refine_ls_restrained_S_all 1.038
_refine_ls_R_factor_all 0.0744
_refine_ls_R_factor_gt 0.0518
_refine_ls_shift/su_max_lt 0.001
_refine_ls_shift/su_mean 0.000
_refine_ls_structure_factor_coef Fsqd
_refine_ls_weighting_details 'calc w=1/[\s^2^(Fo^2^)+(0.0494P)^2^+0.1141P] where P=(Fo^2^+2Fc^2^)/3'
_refine_ls_weighting_scheme calc
_refine_ls_wR_factor_gt 0.1051
_refine_ls_wR_factor_ref 0.1140
_reflns_number_gt 2103
_reflns_number_total 2736
_reflns_threshold_expression I>2\s(I)
_cod_data_source_file lx2078.cif
_cod_data_source_block I
_cod_depositor_comments
;
The following automatic conversions were performed:
'_symmetry_cell_setting' value 'Triclinic' changed to 'triclinic'
according to '/home/saulius/struct/CIF-dictionaries/cif_core.dic'
dictionary named 'cif_core.dic' version 2.4.1 from 2010-06-29.

Automatic conversion script
Id: cif_fix_enum 1527 2010-12-29 10:47:43Z saulius 

The following automatic conversions were performed:

'_symmetry_cell_setting' value 'Triclinic' changed to 'triclinic'
according to /home/saulius/struct/CIF-dictionaries/cif_core.dic
dictionary named 'cif_core.dic' version 2.4.1 from 2010-06-29.

Automatic conversion script
Id: cif_fix_values 1715 2011-07-08 13:25:40Z adriana 
;
_cod_original_sg_symbol_Hall -P_1
_cod_database_code 2220581
_cod_database_fobs_code 2220581

loop_
_symmetry_equiv_pos_as_xyz
'x, y, z'
'-x, -y, -z'

loop_
_atom_site_type_symbol
_atom_site_label
_atom_site_fract_x
_atom_site_fract_y
_atom_site_fract_z
_atom_site_U_iso_or_equiv
_atom_site_adp_type
_atom_site_calc_flag
_atom_site_refinement_flags
_atom_site_occupancy
_atom_site_disorder_assembly
_atom_site_disorder_group
C C1 1.1698(6) 1.2211(4) 0.7642(3) 0.0245(7) Uani d . 1 . .
C C2 1.0749(5) 1.0950(3) 0.7105(3) 0.0196(6) Uani d . 1 . .
C C3 0.9063(5) 0.9904(3) 0.7791(3) 0.0211(6) Uani d . 1 . .
H H3 0.8553 1.0023 0.8563 0.025 Uiso calc R 1 . .
C C4 0.8021(5) 0.8648(3) 0.7425(3) 0.0199(6) Uani d . 1 . .
C C5 0.6476(5) 0.7405(3) 0.8316(3) 0.0200(6) Uani d . 1 . .
C C6 0.4765(6) 0.8131(4) 0.9221(3) 0.0266(7) Uani d . 1 . .
H H6A 0.3670 0.8895 0.8840 0.040 Uiso calc R 1 . .
H H6B 0.5768 0.8647 0.9643 0.040 Uiso calc R 1 . .
H H6C 0.3764 0.7312 0.9758 0.040 Uiso calc R 1 . .
C C7 0.8326(6) 0.6306(4) 0.8926(3) 0.0265(7) Uani d . 1 . .
H H7A 0.7410 0.5512 0.9521 0.040 Uiso calc R 1 . .
H H7B 0.9354 0.6910 0.9278 0.040 Uiso calc R 1 . .
H H7C 0.9389 0.5801 0.8364 0.040 Uiso calc R 1 . .
C C8 0.4976(6) 0.6471(4) 0.7721(3) 0.0298(8) Uani d . 1 . .
H H8A 0.3999 0.5681 0.8297 0.045 Uiso calc R 1 . .
H H8B 0.6103 0.5961 0.7184 0.045 Uiso calc R 1 . .
H H8C 0.3861 0.7171 0.7300 0.045 Uiso calc R 1 . .
C C9 0.7190(6) 1.3221(4) 0.5071(3) 0.0290(7) Uani d . 1 . .
H H9A 0.7125 1.3480 0.5832 0.044 Uiso calc R 1 . .
H H9B 0.5854 1.3768 0.4702 0.044 Uiso calc R 1 . .
H H9C 0.8793 1.3542 0.4599 0.044 Uiso calc R 1 . .
F F1 1.4150(3) 1.2087(2) 0.76434(17) 0.0350(5) Uani d . 1 . .
F F2 1.0662(4) 1.2202(2) 0.87310(16) 0.0385(5) Uani d . 1 . .
F F3 1.1312(4) 1.3633(2) 0.70461(18) 0.0384(5) Uani d . 1 . .
O O1 1.1718(4) 1.1047(2) 0.60505(17) 0.0214(5) Uani d . 1 . .
O O2 0.8347(4) 0.8468(2) 0.64018(18) 0.0223(5) Uani d . 1 . .
O O3 0.6892(4) 1.1570(2) 0.51870(19) 0.0252(5) Uani d D 1 . .
H H3A 0.547(4) 1.129(4) 0.548(3) 0.038 Uiso d D 1 . .
Zn Zn1 1.0000 1.0000 0.5000 0.01973(16) Uani d S 1 . .

loop_
_atom_site_aniso_label
_atom_site_aniso_U_11
_atom_site_aniso_U_22
_atom_site_aniso_U_33
_atom_site_aniso_U_12
_atom_site_aniso_U_13
_atom_site_aniso_U_23
C1 0.0202(15) 0.0285(17) 0.0260(17) -0.0026(13) -0.0032(13) -0.0083(13)
C2 0.0129(13) 0.0233(15) 0.0249(16) 0.0025(11) -0.0068(11) -0.0075(12)
C3 0.0172(14) 0.0256(16) 0.0212(15) 0.0002(12) -0.0031(12) -0.0067(12)
C4 0.0109(13) 0.0223(15) 0.0257(16) 0.0043(11) -0.0019(11) -0.0040(12)
C5 0.0163(14) 0.0205(15) 0.0227(16) -0.0004(11) -0.0018(12) -0.0039(12)
C6 0.0196(15) 0.0272(16) 0.0301(17) 0.0004(13) 0.0005(13) -0.0024(14)
C7 0.0196(15) 0.0253(16) 0.0323(18) -0.0009(12) -0.0015(13) -0.0020(14)
C8 0.0251(16) 0.0338(18) 0.0301(18) -0.0146(14) -0.0014(14) -0.0048(14)
C9 0.0271(17) 0.0235(16) 0.0370(19) 0.0037(13) -0.0037(14) -0.0088(14)
F1 0.0192(9) 0.0440(12) 0.0478(13) -0.0032(8) -0.0100(9) -0.0191(10)
F2 0.0398(12) 0.0472(13) 0.0315(11) -0.0171(10) 0.0070(9) -0.0227(10)
F3 0.0513(13) 0.0216(10) 0.0473(13) 0.0004(9) -0.0196(10) -0.0093(9)
O1 0.0172(10) 0.0255(11) 0.0222(11) -0.0015(8) -0.0026(8) -0.0067(9)
O2 0.0211(10) 0.0221(11) 0.0241(11) -0.0026(8) -0.0028(9) -0.0059(9)
O3 0.0148(10) 0.0226(11) 0.0374(13) 0.0007(9) 0.0000(9) -0.0076(10)
Zn1 0.0150(3) 0.0215(3) 0.0228(3) -0.00167(19) -0.00203(19) -0.0050(2)

loop_
_atom_type_symbol
_atom_type_description
_atom_type_scat_dispersion_real
_atom_type_scat_dispersion_imag
_atom_type_scat_source
C C 0.0033 0.0016 'International Tables Vol C Tables 4.2.6.8 and 6.1.1.4'
H H 0.0000 0.0000 'International Tables Vol C Tables 4.2.6.8 and 6.1.1.4'
O O 0.0106 0.0060 'International Tables Vol C Tables 4.2.6.8 and 6.1.1.4'
F F 0.0171 0.0103 'International Tables Vol C Tables 4.2.6.8 and 6.1.1.4'
Zn Zn 0.2839 1.4301 'International Tables Vol C Tables 4.2.6.8 and 6.1.1.4'

loop_
_geom_angle_atom_site_label_1
_geom_angle_atom_site_label_2
_geom_angle_atom_site_label_3
_geom_angle_site_symmetry_1
_geom_angle_site_symmetry_3
_geom_angle
_geom_angle_publ_flag
F2 C1 F3 . . 106.6(3) ?
F2 C1 F1 . . 106.0(3) ?
F3 C1 F1 . . 106.3(2) ?
F2 C1 C2 . . 114.7(2) ?
F3 C1 C2 . . 111.1(3) ?
F1 C1 C2 . . 111.6(2) ?
O1 C2 C3 . . 130.0(3) ?
O1 C2 C1 . . 112.4(2) ?
C3 C2 C1 . . 117.7(3) ?
C2 C3 C4 . . 124.6(3) ?
C2 C3 H3 . . 117.7 ?
C4 C3 H3 . . 117.7 ?
O2 C4 C3 . . 123.5(3) ?
O2 C4 C5 . . 116.9(3) ?
C3 C4 C5 . . 119.6(3) ?
C8 C5 C4 . . 110.1(2) ?
C8 C5 C6 . . 110.5(2) ?
C4 C5 C6 . . 111.6(2) ?
C8 C5 C7 . . 109.1(3) ?
C4 C5 C7 . . 106.9(2) ?
C6 C5 C7 . . 108.5(3) ?
C5 C6 H6A . . 109.5 ?
C5 C6 H6B . . 109.5 ?
H6A C6 H6B . . 109.5 ?
C5 C6 H6C . . 109.5 ?
H6A C6 H6C . . 109.5 ?
H6B C6 H6C . . 109.5 ?
C5 C7 H7A . . 109.5 ?
C5 C7 H7B . . 109.5 ?
H7A C7 H7B . . 109.5 ?
C5 C7 H7C . . 109.5 ?
H7A C7 H7C . . 109.5 ?
H7B C7 H7C . . 109.5 ?
C5 C8 H8A . . 109.5 ?
C5 C8 H8B . . 109.5 ?
H8A C8 H8B . . 109.5 ?
C5 C8 H8C . . 109.5 ?
H8A C8 H8C . . 109.5 ?
H8B C8 H8C . . 109.5 ?
O3 C9 H9A . . 109.5 ?
O3 C9 H9B . . 109.5 ?
H9A C9 H9B . . 109.5 ?
O3 C9 H9C . . 109.5 ?
H9A C9 H9C . . 109.5 ?
H9B C9 H9C . . 109.5 ?
C2 O1 Zn1 . . 119.7(2) ?
C4 O2 Zn1 . . 126.7(2) ?
C9 O3 Zn1 . . 122.6(2) ?
C9 O3 H3A . . 112(3) ?
Zn1 O3 H3A . . 124(3) ?
O2 Zn1 O2 2_776 . 180.0 ?
O2 Zn1 O1 2_776 2_776 89.64(8) ?
O2 Zn1 O1 . 2_776 90.36(8) ?
O2 Zn1 O1 2_776 . 90.36(8) ?
O2 Zn1 O1 . . 89.64(8) ?
O1 Zn1 O1 2_776 . 180.00(11) ?
O2 Zn1 O3 2_776 . 89.95(8) ?
O2 Zn1 O3 . . 90.05(8) ?
O1 Zn1 O3 2_776 . 89.97(8) ?
O1 Zn1 O3 . . 90.03(8) ?
O2 Zn1 O3 2_776 2_776 90.05(8) ?
O2 Zn1 O3 . 2_776 89.95(8) ?
O1 Zn1 O3 2_776 2_776 90.03(8) ?
O1 Zn1 O3 . 2_776 89.97(9) ?
O3 Zn1 O3 . 2_776 179.9990(10) ?

loop_
_geom_bond_atom_site_label_1
_geom_bond_atom_site_label_2
_geom_bond_site_symmetry_2
_geom_bond_distance
_geom_bond_publ_flag
C1 F2 . 1.338(4) ?
C1 F3 . 1.339(4) ?
C1 F1 . 1.342(3) ?
C1 C2 . 1.526(4) ?
C2 O1 . 1.280(3) ?
C2 C3 . 1.372(4) ?
C3 C4 . 1.428(4) ?
C3 H3 . 0.9500 ?
C4 O2 . 1.254(4) ?
C4 C5 . 1.536(4) ?
C5 C8 . 1.523(4) ?
C5 C6 . 1.536(4) ?
C5 C7 . 1.547(4) ?
C6 H6A . 0.9800 ?
C6 H6B . 0.9800 ?
C6 H6C . 0.9800 ?
C7 H7A . 0.9800 ?
C7 H7B . 0.9800 ?
C7 H7C . 0.9800 ?
C8 H8A . 0.9800 ?
C8 H8B . 0.9800 ?
C8 H8C . 0.9800 ?
C9 O3 . 1.438(4) ?
C9 H9A . 0.9800 ?
C9 H9B . 0.9800 ?
C9 H9C . 0.9800 ?
O1 Zn1 . 2.054(2) ?
O2 Zn1 . 2.040(2) ?
O3 Zn1 . 2.161(2) ?
O3 H3A . 0.824(18) ?
Zn1 O2 2_776 2.040(2) ?
Zn1 O1 2_776 2.054(2) ?
Zn1 O3 2_776 2.161(2) ?

loop_
_geom_hbond_atom_site_label_D
_geom_hbond_atom_site_label_H
_geom_hbond_atom_site_label_A
_geom_hbond_site_symmetry_A
_geom_hbond_distance_DH
_geom_hbond_distance_HA
_geom_hbond_distance_DA
_geom_hbond_angle_DHA
O3 H3A O1 1_455 0.82(2) 2.06(2) 2.869(3) 168(4)

loop_
_geom_torsion_atom_site_label_1
_geom_torsion_atom_site_label_2
_geom_torsion_atom_site_label_3
_geom_torsion_atom_site_label_4
_geom_torsion_site_symmetry_1
_geom_torsion_site_symmetry_2
_geom_torsion_site_symmetry_3
_geom_torsion_site_symmetry_4
_geom_torsion
_geom_torsion_publ_flag
F2 C1 C2 O1 . . . . 177.3(2) ?
F3 C1 C2 O1 . . . . 56.2(3) ?
F1 C1 C2 O1 . . . . -62.2(3) ?
F2 C1 C2 C3 . . . . -3.2(4) ?
F3 C1 C2 C3 . . . . -124.2(3) ?
F1 C1 C2 C3 . . . . 117.3(3) ?
O1 C2 C3 C4 . . . . 0.2(5) ?
C1 C2 C3 C4 . . . . -179.2(3) ?
C2 C3 C4 O2 . . . . -7.7(5) ?
C2 C3 C4 C5 . . . . 170.3(3) ?
O2 C4 C5 C8 . . . . -17.8(4) ?
C3 C4 C5 C8 . . . . 164.0(3) ?
O2 C4 C5 C6 . . . . -141.0(3) ?
C3 C4 C5 C6 . . . . 40.8(4) ?
O2 C4 C5 C7 . . . . 100.5(3) ?
C3 C4 C5 C7 . . . . -77.6(3) ?
C3 C2 O1 Zn1 . . . . 20.4(4) ?
C1 C2 O1 Zn1 . . . . -160.1(2) ?
C3 C4 O2 Zn1 . . . . -8.4(4) ?
C5 C4 O2 Zn1 . . . . 173.6(2) ?
C4 O2 Zn1 O1 . . . 2_776 -159.3(2) ?
C4 O2 Zn1 O1 . . . . 20.7(2) ?
C4 O2 Zn1 O3 . . . . -69.4(2) ?
C4 O2 Zn1 O3 . . . 2_776 110.6(2) ?
C2 O1 Zn1 O2 . . . 2_776 155.1(2) ?
C2 O1 Zn1 O2 . . . . -24.9(2) ?
C2 O1 Zn1 O3 . . . . 65.1(2) ?
C2 O1 Zn1 O3 . . . 2_776 -114.9(2) ?
C9 O3 Zn1 O2 . . . 2_776 -43.4(2) ?
C9 O3 Zn1 O2 . . . . 136.6(2) ?
C9 O3 Zn1 O1 . . . 2_776 -133.0(2) ?
C9 O3 Zn1 O1 . . . . 47.0(2) ?
